data_2211945
loop_
_publ_author_name
'Hua, Chao'
'Li, Xin-Gang'
'Xu, Shi-Min '

_publ_section_title
;
 <i>N</i>-Benzhydrylformamide
;
_journal_coeditor_code SJ2185
_journal_issue 1
_journal_name_full 'Acta Crystallographica Section E'
_journal_page_first o144
_journal_page_last o145
_journal_paper_doi 10.1107/S1600536806051592
_journal_volume 63
_journal_year 2007
_chemical_formula_iupac 'C14 H13 N O'
_chemical_formula_moiety 'C14 H13 N O'
_chemical_formula_sum 'C14 H13 N O'
_chemical_formula_weight 211.25
_chemical_melting_point 409.0(10)
_chemical_name_systematic
;
N-Benzhydrylformamide
;
_space_group_IT_number 61
_symmetry_cell_setting orthorhombic
_symmetry_space_group_name_Hall '-P 2ac 2ab'
_symmetry_space_group_name_H-M 'P b c a'
_atom_sites_solution_hydrogens geom
_atom_sites_solution_primary direct
_atom_sites_solution_secondary difmap
_cell_angle_alpha 90.00
_cell_angle_beta 90.00
_cell_angle_gamma 90.00
_cell_formula_units_Z 8
_cell_length_a 16.131(3)
_cell_length_b 8.2721(18)
_cell_length_c 17.602(4)
_cell_measurement_reflns_used 1721
_cell_measurement_temperature 294(2)
_cell_measurement_theta_max 23.61
_cell_measurement_theta_min 2.31
_cell_volume 2348.8(9)
_computing_cell_refinement 'SAINT (Bruker, 1997)'
_computing_data_collection 'SMART (Bruker, 1997)'
_computing_data_reduction SAINT
_computing_molecular_graphics 'SHELXTL (Bruker, 1997)'
_computing_publication_material SHELXTL
_computing_structure_refinement 'SHELXL97 (Sheldrick, 1997)'
_computing_structure_solution 'SHELXS97 (Sheldrick, 1997)'
_diffrn_ambient_temperature 294(2)
_diffrn_measured_fraction_theta_full 1.000
_diffrn_measured_fraction_theta_max 1.000
_diffrn_measurement_device_type 'Bruker SMART 1000 CCD area-detector'
_diffrn_measurement_method '\f and \w'
_diffrn_radiation_monochromator graphite
_diffrn_radiation_source 'fine-focus sealed tube'
_diffrn_radiation_type MoK\a
_diffrn_radiation_wavelength 0.71073
_diffrn_reflns_av_R_equivalents 0.0634
_diffrn_reflns_av_sigmaI/netI 0.0471
_diffrn_reflns_limit_h_max 19
_diffrn_reflns_limit_h_min -15
_diffrn_reflns_limit_k_max 6
_diffrn_reflns_limit_k_min -9
_diffrn_reflns_limit_l_max 20
_diffrn_reflns_limit_l_min -20
_diffrn_reflns_number 10973
_diffrn_reflns_theta_full 25.01
_diffrn_reflns_theta_max 25.01
_diffrn_reflns_theta_min 2.31
_diffrn_standards_number 0
_exptl_absorpt_coefficient_mu 0.075
_exptl_absorpt_correction_T_max 0.9925
_exptl_absorpt_correction_T_min 0.9836
_exptl_absorpt_correction_type multi-scan
_exptl_absorpt_process_details '(SADABS; Bruker, 1997)'
_exptl_crystal_colour colourless
_exptl_crystal_density_diffrn 1.195
_exptl_crystal_density_method 'not measured'
_exptl_crystal_description plate
_exptl_crystal_F_000 896
_exptl_crystal_size_max 0.22
_exptl_crystal_size_mid 0.14
_exptl_crystal_size_min 0.10
_refine_diff_density_max 0.148
_refine_diff_density_min -0.176
_refine_ls_extinction_coef 0.028(2)
_refine_ls_extinction_expression Fc^*^=kFc[1+0.001xFc^2^\l^3^/sin(2\q)]^-1/4^
_refine_ls_extinction_method SHELXL97
_refine_ls_goodness_of_fit_ref 1.028
_refine_ls_hydrogen_treatment constr
_refine_ls_matrix_type full
_refine_ls_number_parameters 146
_refine_ls_number_reflns 2068
_refine_ls_number_restraints 0
_refine_ls_restrained_S_all 1.028
_refine_ls_R_factor_all 0.1045
_refine_ls_R_factor_gt 0.0444
_refine_ls_shift/su_max 0.000
_refine_ls_shift/su_mean 0.000
_refine_ls_structure_factor_coef Fsqd
_refine_ls_weighting_details 'calc w=1/[\s^2^(Fo^2^)+(0.0628P)^2^+0.5126P] where P=(Fo^2^+2Fc^2^)/3'
_refine_ls_weighting_scheme calc
_refine_ls_wR_factor_gt 0.1070
_refine_ls_wR_factor_ref 0.1476
_reflns_number_gt 1148
_reflns_number_total 2068
_reflns_threshold_expression I>2\s(I)
_cod_data_source_file sj2185.cif
_cod_data_source_block I
_cod_depositor_comments
;
The following automatic conversions were performed:
'_symmetry_cell_setting' value 'Orthorhombic' changed to 'orthorhombic'
according to '/home/saulius/struct/CIF-dictionaries/cif_core.dic'
dictionary named 'cif_core.dic' version 2.4.1 from 2010-06-29.

Automatic conversion script
Id: cif_fix_enum 1527 2010-12-29 10:47:43Z saulius 

The following automatic conversions were performed:

'_chemical_melting_point' value '408-410K' was changed to '409.0(10)'
- the average value was taken and precision was estimated.

Automatic conversion script
Id: cif_fix_values 1646 2011-03-28 12:23:43Z adriana 

The following automatic conversions were performed:

'_chemical_melting_point' value '408-410K' was changed to '409.0(10)'
- the average value was taken and precision was
estimated.

'_symmetry_cell_setting' value 'Orthorhombic' changed to
'orthorhombic' according to
/home/saulius/struct/CIF-dictionaries/cif_core.dic dictionary named
'cif_core.dic' version 2.4.1 from 2010-06-29.

Automatic conversion script
Id: cif_fix_values 1715 2011-07-08 13:25:40Z adriana 
;
_cod_original_cell_volume 2348.7(9)
_cod_database_code 2211945
_cod_database_fobs_code 2211945

loop_
_symmetry_equiv_pos_as_xyz
'x, y, z'
'-x+1/2, -y, z+1/2'
'-x, y+1/2, -z+1/2'
'x+1/2, -y+1/2, -z'
'-x, -y, -z'
'x-1/2, y, -z-1/2'
'x, -y-1/2, z-1/2'
'-x-1/2, y-1/2, z'

loop_
_atom_site_type_symbol
_atom_site_label
_atom_site_fract_x
_atom_site_fract_y
_atom_site_fract_z
_atom_site_U_iso_or_equiv
_atom_site_adp_type
_atom_site_calc_flag
_atom_site_refinement_flags
_atom_site_occupancy
O O1 0.18431(12) 0.3480(2) 0.68636(11) 0.0781(7) Uani d . 1
N N1 0.27204(12) 0.1599(2) 0.63856(11) 0.0527(6) Uani d . 1
H H1 0.2879 0.0610 0.6427 0.063 Uiso calc R 1
C C1 0.31212(14) 0.2609(3) 0.58164(13) 0.0484(6) Uani d . 1
H H1A 0.2723 0.3447 0.5669 0.058 Uiso calc R 1
C C2 0.38868(14) 0.3463(3) 0.61208(13) 0.0489(6) Uani d . 1
C C3 0.43270(17) 0.2891(4) 0.67302(15) 0.0669(8) Uani d . 1
H H3 0.4146 0.1965 0.6980 0.080 Uiso calc R 1
C C4 0.5038(2) 0.3670(5) 0.69803(18) 0.0863(10) Uani d . 1
H H4 0.5327 0.3273 0.7398 0.104 Uiso calc R 1
C C5 0.5314(2) 0.5022(5) 0.6612(2) 0.0936(12) Uani d . 1
H H5 0.5797 0.5532 0.6772 0.112 Uiso calc R 1
C C6 0.4877(2) 0.5624(4) 0.6008(2) 0.0879(10) Uani d . 1
H H6 0.5058 0.6555 0.5762 0.106 Uiso calc R 1
C C7 0.41694(18) 0.4847(4) 0.57655(16) 0.0691(8) Uani d . 1
H H7 0.3876 0.5262 0.5355 0.083 Uiso calc R 1
C C8 0.33204(13) 0.1631(3) 0.51096(13) 0.0482(6) Uani d . 1
C C9 0.38344(15) 0.0289(3) 0.51368(14) 0.0591(7) Uani d . 1
H H9 0.4049 -0.0046 0.5601 0.071 Uiso calc R 1
C C10 0.40326(16) -0.0560(4) 0.44863(17) 0.0701(9) Uani d . 1
H H10 0.4376 -0.1462 0.4517 0.084 Uiso calc R 1
C C11 0.37302(19) -0.0088(5) 0.38026(17) 0.0807(10) Uani d . 1
H H11 0.3872 -0.0649 0.3364 0.097 Uiso calc R 1
C C12 0.3217(2) 0.1214(5) 0.37651(17) 0.0894(11) Uani d . 1
H H12 0.3005 0.1534 0.3297 0.107 Uiso calc R 1
C C13 0.30067(16) 0.2071(4) 0.44120(15) 0.0698(8) Uani d . 1
H H13 0.2650 0.2951 0.4375 0.084 Uiso calc R 1
C C14 0.21307(17) 0.2112(3) 0.68392(14) 0.0624(7) Uani d . 1
H H14 0.1909 0.1361 0.7176 0.075 Uiso calc R 1

loop_
_atom_site_aniso_label
_atom_site_aniso_U_11
_atom_site_aniso_U_22
_atom_site_aniso_U_33
_atom_site_aniso_U_12
_atom_site_aniso_U_13
_atom_site_aniso_U_23
O1 0.0944(15) 0.0546(12) 0.0852(15) 0.0012(11) 0.0422(11) -0.0008(10)
N1 0.0603(13) 0.0469(12) 0.0510(13) -0.0004(10) 0.0098(10) 0.0032(10)
C1 0.0496(14) 0.0484(14) 0.0471(14) 0.0027(12) 0.0055(11) 0.0069(12)
C2 0.0522(14) 0.0497(14) 0.0446(14) 0.0011(12) 0.0094(11) -0.0054(12)
C3 0.0737(19) 0.0715(19) 0.0554(18) -0.0034(15) -0.0059(14) -0.0044(15)
C4 0.076(2) 0.114(3) 0.069(2) -0.002(2) -0.0152(16) -0.025(2)
C5 0.077(2) 0.119(3) 0.084(2) -0.033(2) 0.0141(19) -0.043(2)
C6 0.096(3) 0.086(2) 0.083(2) -0.039(2) 0.023(2) -0.016(2)
C7 0.073(2) 0.0683(19) 0.0654(18) -0.0140(16) 0.0110(14) -0.0001(16)
C8 0.0399(13) 0.0596(16) 0.0450(14) -0.0036(12) 0.0013(10) 0.0005(12)
C9 0.0515(15) 0.0743(18) 0.0515(15) 0.0071(14) -0.0018(12) -0.0083(14)
C10 0.0587(17) 0.083(2) 0.069(2) 0.0029(15) 0.0045(14) -0.0229(17)
C11 0.074(2) 0.111(3) 0.0569(19) -0.004(2) 0.0062(15) -0.0218(19)
C12 0.098(2) 0.124(3) 0.0464(18) 0.003(2) -0.0118(16) -0.0019(19)
C13 0.0707(19) 0.085(2) 0.0539(18) 0.0110(16) -0.0056(14) 0.0066(15)
C14 0.0771(19) 0.0545(17) 0.0556(17) -0.0122(15) 0.0223(14) 0.0020(14)

loop_
_atom_type_symbol
_atom_type_description
_atom_type_scat_dispersion_real
_atom_type_scat_dispersion_imag
_atom_type_scat_source
C C 0.0033 0.0016 'International Tables Vol C Tables 4.2.6.8 and 6.1.1.4'
H H 0.0000 0.0000 'International Tables Vol C Tables 4.2.6.8 and 6.1.1.4'
N N 0.0061 0.0033 'International Tables Vol C Tables 4.2.6.8 and 6.1.1.4'
O O 0.0106 0.0060 'International Tables Vol C Tables 4.2.6.8 and 6.1.1.4'

loop_
_geom_angle_atom_site_label_1
_geom_angle_atom_site_label_2
_geom_angle_atom_site_label_3
_geom_angle
C14 N1 C1 123.7(2)
C14 N1 H1 118.2
C1 N1 H1 118.2
N1 C1 C8 110.61(19)
N1 C1 C2 112.63(19)
C8 C1 C2 111.36(18)
N1 C1 H1A 107.3
C8 C1 H1A 107.3
C2 C1 H1A 107.3
C3 C2 C7 118.0(3)
C3 C2 C1 122.4(2)
C7 C2 C1 119.6(2)
C2 C3 C4 121.1(3)
C2 C3 H3 119.5
C4 C3 H3 119.5
C5 C4 C3 119.9(3)
C5 C4 H4 120.0
C3 C4 H4 120.0
C4 C5 C6 119.9(3)
C4 C5 H5 120.0
C6 C5 H5 120.0
C5 C6 C7 119.8(3)
C5 C6 H6 120.1
C7 C6 H6 120.1
C6 C7 C2 121.3(3)
C6 C7 H7 119.4
C2 C7 H7 119.4
C13 C8 C9 117.5(2)
C13 C8 C1 120.8(2)
C9 C8 C1 121.7(2)
C10 C9 C8 121.1(2)
C10 C9 H9 119.4
C8 C9 H9 119.4
C11 C10 C9 120.4(3)
C11 C10 H10 119.8
C9 C10 H10 119.8
C10 C11 C12 119.4(3)
C10 C11 H11 120.3
C12 C11 H11 120.3
C11 C12 C13 121.0(3)
C11 C12 H12 119.5
C13 C12 H12 119.5
C8 C13 C12 120.6(3)
C8 C13 H13 119.7
C12 C13 H13 119.7
O1 C14 N1 126.5(2)
O1 C14 H14 116.7
N1 C14 H14 116.7

loop_
_geom_bond_atom_site_label_1
_geom_bond_atom_site_label_2
_geom_bond_distance
O1 C14 1.223(3)
N1 C14 1.313(3)
N1 C1 1.456(3)
N1 H1 0.8600
C1 C8 1.518(3)
C1 C2 1.520(3)
C1 H1A 0.9800
C2 C3 1.371(3)
C2 C7 1.382(3)
C3 C4 1.387(4)
C3 H3 0.9300
C4 C5 1.367(5)
C4 H4 0.9300
C5 C6 1.369(5)
C5 H5 0.9300
C6 C7 1.378(4)
C6 H6 0.9300
C7 H7 0.9300
C8 C13 1.377(3)
C8 C9 1.387(3)
C9 C10 1.381(3)
C9 H9 0.9300
C10 C11 1.356(4)
C10 H10 0.9300
C11 C12 1.360(5)
C11 H11 0.9300
C12 C13 1.384(4)
C12 H12 0.9300
C13 H13 0.9300
C14 H14 0.9300

loop_
_geom_hbond_atom_site_label_D
_geom_hbond_atom_site_label_H
_geom_hbond_atom_site_label_A
_geom_hbond_site_symmetry_A
_geom_hbond_distance_DH
_geom_hbond_distance_HA
_geom_hbond_distance_DA
_geom_hbond_angle_DHA
N1 H1 O1 8_655 0.86 1.97 2.804(3) 161.7

loop_
_geom_torsion_atom_site_label_1
_geom_torsion_atom_site_label_2
_geom_torsion_atom_site_label_3
_geom_torsion_atom_site_label_4
_geom_torsion
C14 N1 C1 C8 -143.9(2)
C14 N1 C1 C2 90.8(3)
N1 C1 C2 C3 23.8(3)
C8 C1 C2 C3 -101.2(3)
N1 C1 C2 C7 -157.8(2)
C8 C1 C2 C7 77.2(3)
C7 C2 C3 C4 -0.5(4)
C1 C2 C3 C4 178.0(2)
C2 C3 C4 C5 -0.6(4)
C3 C4 C5 C6 1.4(5)
C4 C5 C6 C7 -1.2(5)
C5 C6 C7 C2 0.1(5)
C3 C2 C7 C6 0.7(4)
C1 C2 C7 C6 -177.8(2)
N1 C1 C8 C13 121.6(2)
C2 C1 C8 C13 -112.3(3)
N1 C1 C8 C9 -59.6(3)
C2 C1 C8 C9 66.4(3)
C13 C8 C9 C10 0.9(4)
C1 C8 C9 C10 -177.9(2)
C8 C9 C10 C11 0.4(4)
C9 C10 C11 C12 -1.2(5)
C10 C11 C12 C13 0.6(5)
C9 C8 C13 C12 -1.4(4)
C1 C8 C13 C12 177.4(3)
C11 C12 C13 C8 0.7(5)
C1 N1 C14 O1 -1.2(4)

loop_
_cod_related_entry_id
_cod_related_entry_database
_cod_related_entry_code
1 ChemSpider 2999193
